data_7110446
loop_
_publ_author_name
'Trukhan, Vladimir M.'
'Shteinman, Albert A.'
'Pierpont, Cortlandt G.'
'Jensen, Kenneth B.'
'Nordlander, Ebbe'

_publ_section_title
;
 Synthesis and characterization of iron(III) complexes of a new ligand
 containing a potentially bridging carboxylate; structural
 characterization of a helical tetranuclear iron complex
;
_journal_issue 13
_journal_name_full 'Chemical Communications'
_journal_page_first 1193
_journal_paper_doi 10.1039/a809888c
_journal_year 1999
_chemical_formula_sum 'C168 H160 Cl16 Fe8 N24 O73.5'
_chemical_formula_weight 4705.20
_space_group_IT_number 2
_symmetry_space_group_name_Hall '-P 1'
_symmetry_space_group_name_H-M 'P -1'
_atom_sites_solution_hydrogens geom
_atom_sites_solution_primary direct
_atom_sites_solution_secondary difmap
_audit_creation_method SHELXL
_cell_angle_alpha 77.5210(10)
_cell_angle_beta 89.2450(10)
_cell_angle_gamma 86.4320(10)
_cell_formula_units_Z 2
_cell_length_a 16.4575(3)
_cell_length_b 17.8346(2)
_cell_length_c 19.3790(3)
_cell_measurement_reflns_used 3861
_cell_measurement_temperature 293(2)
_cell_volume 5542.84(15)
_computing_cell_refinement 'Siemens CCD'
_computing_data_collection 'Siemens CCD'
_computing_data_reduction SAINT
_computing_molecular_graphics SHELXP
_computing_publication_material SHELXCIF
_computing_structure_refinement SHELXL
_computing_structure_solution SHELXS
_diffrn_ambient_temperature 293(2)
_diffrn_measurement_device 'Siemens SMART CCD/Rigaku gen.'
_diffrn_radiation_monochromator graphite
_diffrn_radiation_source 'rotating anode'
_diffrn_radiation_type MoK\a
_diffrn_radiation_wavelength 0.71073
_diffrn_reflns_av_R_equivalents 0.1492
_diffrn_reflns_av_sigmaI/netI 0.6577
_diffrn_reflns_limit_h_max 22
_diffrn_reflns_limit_h_min -23
_diffrn_reflns_limit_k_max 26
_diffrn_reflns_limit_k_min -20
_diffrn_reflns_limit_l_max 27
_diffrn_reflns_limit_l_min -28
_diffrn_reflns_number 45710
_diffrn_reflns_theta_max 31.76
_diffrn_reflns_theta_min 1.08
_diffrn_standards_decay_% none
_exptl_absorpt_coefficient_mu 0.788
_exptl_absorpt_correction_T_max 0.876
_exptl_absorpt_correction_T_min 0.634
_exptl_absorpt_correction_type empirical
_exptl_crystal_colour brown
_exptl_crystal_density_diffrn 1.410
_exptl_crystal_description rhombic
_exptl_crystal_F_000 2404
_exptl_crystal_size_max 0.23
_exptl_crystal_size_mid 0.21
_exptl_crystal_size_min 0.18
_refine_diff_density_max 0.598
_refine_diff_density_min -0.337
_refine_diff_density_rms 0.093
_refine_ls_extinction_method none
_refine_ls_goodness_of_fit_all 0.854
_refine_ls_goodness_of_fit_obs 1.327
_refine_ls_hydrogen_treatment 'fixed, riding '
_refine_ls_matrix_type full
_refine_ls_number_parameters 1354
_refine_ls_number_reflns 31848
_refine_ls_number_restraints 0
_refine_ls_restrained_S_all 0.854
_refine_ls_restrained_S_obs 1.327
_refine_ls_R_factor_all 0.4759
_refine_ls_R_factor_obs 0.0973
_refine_ls_shift/esd_max 0.121
_refine_ls_shift/esd_mean 0.012
_refine_ls_structure_factor_coef Fsqd
_refine_ls_weighting_details 'w=1/[\s^2^(Fo^2^)+(0.1128P)^2^+0.0000P] where P=(Fo^2^+2Fc^2^)/3'
_refine_ls_weighting_scheme calc
_refine_ls_wR_factor_all 0.3538
_refine_ls_wR_factor_obs 0.2047
_reflns_number_observed 5166
_reflns_number_total 31848
_reflns_observed_criterion >2sigma(I)
_cod_data_source_file 809888csup1.cif
_cod_data_source_block minka
_cod_depositor_comments
;
The following automatic conversions were performed:

'_refine_ls_weighting_scheme' value 'calc
w=1/[\s^2^(Fo^2^)+(0.1128P)^2^+0.0000P] where P=(Fo^2^+2Fc^2^)/3' was
changed to 'calc'. New tag '_refine_ls_weighting_details' was
created. The value of the new tag was set to
'w=1/[\s^2^(Fo^2^)+(0.1128P)^2^+0.0000P] where P=(Fo^2^+2Fc^2^)/3'.

Automatic conversion script
Id: cif_fix_values 3143 2015-03-26 13:38:13Z robertas 
;
_cod_original_cell_volume 5542.85(15)
_cod_original_formula_sum 'C168 H160 Cl16 Fe8 N24 O73.50'
_cod_database_code 7110446

loop_
_symmetry_equiv_pos_as_xyz
'x, y, z'
'-x, -y, -z'

loop_
_atom_site_aniso_label
_atom_site_aniso_U_11
_atom_site_aniso_U_22
_atom_site_aniso_U_33
_atom_site_aniso_U_23
_atom_site_aniso_U_13
_atom_site_aniso_U_12
Fe1 0.0746(12) 0.0615(12) 0.0668(11) -0.0174(9) -0.0108(9) -0.0066(9)
Fe2 0.0755(12) 0.0641(12) 0.0697(12) -0.0206(9) -0.0140(9) -0.0054(9)
Fe3 0.0737(12) 0.0592(11) 0.0577(10) -0.0153(9) -0.0050(8) -0.0066(9)
Fe4 0.0734(12) 0.0630(11) 0.0590(11) -0.0194(9) -0.0067(8) -0.0058(9)
Cl1A 0.166(9) 0.388(16) 0.364(16) -0.202(14) -0.079(9) 0.089(9)
Cl1B 0.054(15) 0.175(26) 0.205(30) -0.057(23) 0.062(17) 0.028(16)
Cl1C 0.106(21) 0.340(45) 0.108(20) -0.091(24) 0.009(15) 0.122(24)
Cl2 0.190(4) 0.146(4) 0.086(3) -0.006(3) 0.011(3) -0.068(3)
Cl3A 0.120(4) 0.119(3) 0.118(3) -0.017(3) -0.046(3) 0.012(3)
Cl3B 0.091(34) 0.302(77) 0.127(37) 0.039(41) -0.019(27) 0.079(42)
Cl4 0.099(3) 0.095(3) 0.101(3) -0.039(2) -0.031(2) 0.000(2)
Cl5 0.140(5) 0.118(4) 0.191(6) -0.029(4) -0.045(4) -0.036(4)
Cl6 0.129(4) 0.125(4) 0.094(3) -0.009(3) -0.008(3) -0.040(3)
Cl7 0.095(3) 0.154(4) 0.095(3) -0.030(3) -0.013(2) -0.008(3)
Cl8 0.087(3) 0.157(4) 0.083(3) -0.035(3) 0.005(2) -0.038(3)
N1 0.081(7) 0.070(7) 0.052(6) -0.019(5) -0.004(5) -0.005(6)
N2 0.073(7) 0.087(8) 0.082(8) -0.039(7) -0.021(6) -0.016(6)
N3 0.056(7) 0.085(9) 0.071(7) -0.033(7) -0.004(5) -0.012(6)
N4 0.062(7) 0.061(7) 0.062(6) -0.028(5) -0.007(5) -0.005(5)
N5 0.092(8) 0.068(7) 0.050(7) -0.008(6) -0.003(6) -0.010(6)
N6 0.059(7) 0.070(8) 0.074(7) -0.023(6) 0.004(6) -0.014(6)
N7 0.072(7) 0.064(7) 0.061(7) -0.006(5) 0.000(5) 0.001(5)
N8 0.054(7) 0.076(7) 0.072(7) -0.028(6) -0.005(5) -0.011(6)
N9 0.098(9) 0.085(8) 0.063(8) -0.016(6) -0.007(7) -0.006(7)
N10 0.068(7) 0.073(7) 0.075(7) -0.024(6) -0.010(5) -0.001(6)
N11 0.084(8) 0.067(7) 0.066(7) -0.018(6) 0.008(6) -0.008(6)
N12 0.068(8) 0.083(8) 0.053(6) -0.020(5) -0.006(5) -0.012(6)
O1 0.068(5) 0.070(5) 0.051(4) -0.016(4) -0.005(4) -0.015(4)
O2 0.073(5) 0.064(5) 0.052(4) -0.020(4) -0.004(3) -0.011(4)
O3 0.074(6) 0.079(6) 0.075(6) -0.025(5) -0.018(5) -0.005(5)
O4 0.070(6) 0.078(6) 0.094(7) -0.021(5) -0.020(5) 0.013(4)
O5 0.081(6) 0.075(6) 0.062(5) -0.007(5) -0.013(4) -0.023(4)
O6 0.089(6) 0.074(6) 0.073(5) -0.009(4) -0.022(5) -0.015(5)
O7 0.082(6) 0.073(6) 0.072(6) -0.015(5) -0.005(5) 0.024(4)
O8 0.083(6) 0.061(5) 0.065(5) 0.004(4) -0.005(5) 0.000(4)
O9 0.088(6) 0.055(5) 0.058(5) -0.015(4) 0.008(4) -0.017(4)
O10 0.091(6) 0.066(5) 0.057(5) -0.019(4) 0.000(4) -0.022(4)
O11 0.054(5) 0.064(6) 0.154(8) -0.016(6) 0.014(5) -0.012(5)
O12 0.054(6) 0.064(6) 0.143(8) -0.029(5) -0.019(5) 0.001(5)
O13 0.062(6) 0.093(6) 0.108(7) -0.044(6) 0.003(5) -0.006(5)
O14 0.052(6) 0.086(6) 0.116(7) -0.042(5) -0.004(5) -0.005(5)
O15 0.056(6) 0.064(6) 0.128(7) -0.031(5) 0.005(5) -0.002(5)
O16 0.068(6) 0.058(6) 0.130(7) -0.035(5) -0.002(5) -0.020(4)
O17 0.072(6) 0.089(7) 0.083(6) -0.002(5) -0.003(5) -0.025(5)
O18 0.070(6) 0.086(7) 0.103(7) -0.020(6) -0.014(6) -0.009(5)
C1 0.099(12) 0.067(9) 0.073(10) -0.018(8) 0.011(9) -0.014(8)
C2 0.049(8) 0.060(9) 0.071(9) -0.011(7) 0.006(7) -0.008(6)
C3 0.070(10) 0.059(9) 0.081(11) -0.017(8) 0.009(9) -0.017(8)
C4 0.083(10) 0.042(8) 0.061(9) -0.014(7) -0.018(7) 0.018(7)
C5 0.026(8) 0.079(11) 0.099(9) -0.025(8) 0.002(6) -0.017(7)
C6 0.069(10) 0.051(8) 0.077(9) -0.020(7) 0.006(7) -0.007(7)
C7 0.034(8) 0.054(8) 0.125(12) -0.010(8) -0.019(8) -0.001(6)
C8 0.059(10) 0.114(12) 0.116(12) -0.033(9) -0.004(8) -0.026(9)
C9 0.045(9) 0.131(14) 0.177(16) -0.045(12) 0.023(10) -0.019(9)
C10 0.063(11) 0.097(11) 0.138(12) -0.057(9) -0.003(8) -0.011(8)
C11 0.053(9) 0.086(10) 0.087(10) -0.029(8) -0.002(7) -0.010(7)
C12 0.072(9) 0.112(11) 0.074(9) -0.012(8) 0.017(7) -0.017(9)
C13 0.084(9) 0.081(9) 0.064(8) -0.020(7) 0.022(7) -0.007(7)
C14 0.080(9) 0.071(8) 0.078(9) -0.038(7) 0.007(7) -0.019(7)
C15 0.089(10) 0.111(11) 0.063(9) -0.025(8) 0.002(7) -0.015(9)
C16 0.085(11) 0.064(9) 0.093(10) -0.006(7) 0.006(8) 0.005(8)
C17 0.117(12) 0.100(11) 0.054(9) -0.026(9) -0.009(9) -0.013(9)
C18 0.198(18) 0.146(15) 0.084(12) -0.017(10) -0.040(11) -0.080(14)
C19 0.188(18) 0.160(17) 0.056(11) -0.025(11) -0.032(10) -0.039(14)
C20 0.131(13) 0.102(12) 0.100(12) -0.034(10) -0.040(10) -0.041(10)
C21 0.107(11) 0.110(12) 0.088(11) -0.027(9) -0.028(8) -0.027(9)
C22 0.065(10) 0.070(10) 0.074(9) -0.017(8) -0.009(8) -0.015(8)
C23 0.075(10) 0.098(11) 0.083(10) -0.027(8) -0.020(9) 0.013(10)
C24 0.082(12) 0.079(11) 0.107(12) -0.038(9) -0.039(9) 0.029(9)
C25 0.081(12) 0.082(12) 0.128(13) -0.024(10) -0.012(10) -0.005(9)
C26 0.124(13) 0.062(9) 0.059(8) -0.024(7) -0.006(9) -0.001(10)
C27 0.079(10) 0.073(9) 0.078(9) -0.008(7) -0.014(7) -0.020(8)
C28 0.083(10) 0.090(10) 0.066(8) -0.024(7) -0.018(8) -0.011(8)
C29 0.063(9) 0.083(9) 0.079(9) -0.011(7) -0.010(7) -0.009(7)
C30 0.089(10) 0.115(11) 0.057(8) -0.033(8) -0.017(7) 0.013(8)
C31 0.079(10) 0.059(9) 0.104(10) -0.011(7) -0.025(7) -0.021(7)
C32 0.096(11) 0.071(9) 0.039(8) -0.014(7) -0.001(7) -0.006(8)
C33 0.129(13) 0.105(12) 0.048(9) -0.013(8) -0.014(9) -0.026(10)
C34 0.131(16) 0.127(15) 0.103(14) -0.053(12) 0.045(12) -0.013(12)
C35 0.147(15) 0.134(14) 0.066(11) -0.029(11) 0.016(11) 0.008(11)
C36 0.116(13) 0.068(10) 0.086(12) -0.019(8) -0.011(10) 0.005(9)
C37 0.086(11) 0.072(10) 0.063(9) -0.017(8) -0.012(8) -0.004(9)
C38 0.086(11) 0.078(11) 0.087(10) 0.000(8) 0.011(8) -0.020(9)
C39 0.099(12) 0.060(10) 0.088(11) -0.010(8) 0.021(9) -0.023(9)
C40 0.092(11) 0.112(13) 0.097(11) -0.018(10) 0.015(9) -0.045(11)
C41 0.084(11) 0.083(11) 0.087(10) -0.021(8) -0.004(8) 0.010(9)
C42 0.054(9) 0.068(10) 0.070(8) -0.015(7) -0.008(6) 0.000(8)
C43 0.044(9) 0.068(9) 0.093(10) -0.031(8) -0.010(8) -0.004(7)
C44 0.054(10) 0.080(10) 0.120(13) -0.057(10) 0.003(9) -0.012(8)
C45 0.053(10) 0.121(12) 0.114(12) -0.052(10) -0.020(8) 0.001(8)
C46 0.059(10) 0.119(13) 0.104(12) -0.044(10) 0.026(9) -0.028(9)
C47 0.042(9) 0.121(12) 0.122(13) -0.041(10) -0.003(8) -0.021(8)
C48 0.075(11) 0.074(10) 0.070(9) -0.024(8) -0.013(8) 0.000(8)
C49 0.055(9) 0.123(13) 0.112(11) -0.055(10) 0.003(8) -0.008(9)
C50 0.068(9) 0.090(9) 0.064(8) -0.017(7) 0.012(7) -0.015(7)
C51 0.053(9) 0.077(9) 0.101(10) -0.016(8) -0.006(7) -0.004(7)
C52 0.114(12) 0.076(10) 0.098(10) -0.040(8) 0.018(8) -0.040(9)
C53 0.085(11) 0.165(15) 0.076(11) -0.023(10) 0.002(8) -0.001(10)
C54 0.062(9) 0.062(8) 0.083(9) -0.036(7) -0.003(7) -0.007(7)
C55 0.129(14) 0.070(10) 0.095(10) -0.030(8) 0.001(10) -0.009(10)
C56 0.087(12) 0.116(13) 0.117(12) -0.052(10) 0.022(9) -0.036(10)
C57 0.048(9) 0.122(13) 0.119(12) -0.026(10) -0.001(8) -0.016(9)
C58 0.077(11) 0.083(10) 0.117(11) -0.044(8) 0.003(9) -0.002(8)
C59 0.081(11) 0.103(11) 0.050(9) 0.004(8) -0.005(8) -0.025(8)
C60 0.125(15) 0.152(16) 0.072(12) -0.010(10) -0.025(10) -0.023(12)
C61 0.124(16) 0.174(17) 0.088(13) -0.022(12) -0.044(12) 0.042(13)
C62 0.155(17) 0.179(18) 0.104(14) -0.035(13) -0.054(14) 0.053(13)
C63 0.093(12) 0.144(14) 0.115(14) -0.062(11) -0.039(10) 0.055(10)
C64 0.070(10) 0.106(11) 0.092(10) -0.042(9) -0.022(8) -0.006(9)
C65 0.078(9) 0.107(11) 0.085(9) -0.027(8) -0.016(7) -0.029(8)
C66 0.081(9) 0.078(9) 0.081(9) -0.032(7) -0.005(7) -0.013(7)
C67 0.122(11) 0.106(11) 0.043(8) -0.015(8) -0.031(7) -0.033(9)
C68 0.067(10) 0.082(10) 0.118(11) -0.045(8) -0.021(8) 0.007(8)
C69 0.102(11) 0.105(11) 0.064(10) -0.042(9) -0.018(8) 0.003(9)
C70 0.176(17) 0.133(15) 0.054(10) -0.031(10) -0.011(10) -0.010(13)
C71 0.114(13) 0.157(17) 0.105(14) 0.003(13) 0.043(11) -0.025(12)
C72 0.181(17) 0.142(16) 0.104(14) -0.057(14) 0.018(13) -0.056(13)
C73 0.123(13) 0.112(13) 0.078(11) -0.011(9) -0.006(9) -0.040(10)
C74 0.078(11) 0.065(9) 0.067(8) -0.015(7) -0.009(7) 0.021(8)
C75 0.113(13) 0.078(10) 0.085(10) -0.027(8) -0.001(9) 0.009(10)
C76 0.093(14) 0.117(14) 0.118(13) -0.008(11) 0.022(10) 0.015(10)
C77 0.094(13) 0.105(12) 0.118(12) -0.038(10) -0.026(10) 0.013(10)
C78 0.071(10) 0.094(11) 0.119(11) -0.058(9) 0.013(9) 0.009(9)
C79 0.052(9) 0.148(13) 0.124(12) -0.069(10) -0.022(8) 0.010(9)
C80 0.084(9) 0.088(10) 0.085(10) -0.015(8) -0.010(7) -0.014(8)
C81 0.062(10) 0.098(10) 0.088(10) 0.011(8) -0.020(7) 0.028(8)
C82 0.089(9) 0.092(9) 0.066(8) -0.044(7) -0.010(6) -0.027(7)
O19 0.320(26) 0.146(15) 0.592(41) 0.034(20) 0.047(26) -0.079(16)
O20 0.302(18) 0.208(14) 0.124(10) -0.042(10) 0.029(10) -0.115(14)
O21 0.336(27) 0.514(40) 0.500(38) -0.251(31) -0.357(31) 0.167(26)
O22 0.361(29) 0.558(43) 0.598(42) -0.457(39) 0.300(33) -0.314(32)
O23 0.239(15) 0.162(12) 0.148(11) -0.045(9) 0.046(10) -0.012(10)
O24 0.382(20) 0.192(13) 0.108(9) -0.030(8) 0.066(10) -0.185(14)
O25 0.293(19) 0.415(25) 0.157(12) -0.059(14) -0.039(11) -0.215(19)
O26 0.272(19) 0.238(18) 0.200(16) -0.001(14) 0.021(14) 0.033(15)
O27 0.344(23) 0.344(24) 0.220(17) 0.194(17) -0.094(15) -0.152(18)
O28 0.184(12) 0.214(13) 0.284(16) -0.100(12) -0.147(12) 0.000(10)
O29 0.127(11) 0.400(25) 0.330(21) -0.178(19) 0.089(13) 0.040(13)
O30 0.310(19) 0.233(16) 0.187(13) -0.115(13) -0.098(12) 0.004(14)
O31 0.129(10) 0.302(17) 0.252(15) -0.064(13) -0.086(10) -0.060(11)
O32 0.217(16) 0.449(28) 0.343(21) -0.267(21) 0.188(16) -0.150(18)
O33 0.252(17) 0.307(20) 0.376(22) -0.261(20) 0.130(15) -0.148(15)
O34 0.472(33) 0.299(24) 0.327(24) 0.224(21) -0.234(23) -0.154(22)
O35 0.121(18) 0.102(17) 0.057(12) -0.009(11) -0.036(11) 0.005(13)
C83 0.071(20) 0.077(20) 0.037(15) 0.020(13) -0.011(12) -0.030(16)
C84 0.046(17) 0.088(21) 0.214(32) 0.083(22) -0.036(18) -0.023(15)
O36 0.112(17) 0.173(21) 0.117(16) -0.012(16) 0.021(12) -0.103(16)
O37 0.257(35) 0.385(45) 0.130(19) 0.012(28) -0.021(21) -0.276(36)

loop_
_atom_site_label
_atom_site_type_symbol
_atom_site_fract_x
_atom_site_fract_y
_atom_site_fract_z
_atom_site_U_iso_or_equiv
_atom_site_thermal_displace_type
_atom_site_occupancy
_atom_site_calc_flag
_atom_site_refinement_flags
Fe1 Fe 0.23494(10) 1.27021(9) 0.28980(8) 0.0669(5) Uani 1 d .
Fe2 Fe 0.15561(10) 1.27167(9) 0.14515(8) 0.0687(5) Uani 1 d .
Fe3 Fe 0.35110(9) 0.69217(9) 0.20929(8) 0.0630(5) Uani 1 d .
Fe4 Fe 0.29704(9) 0.66755(9) 0.36807(8) 0.0640(5) Uani 1 d .
Cl1A Cl -0.0875(6) 1.3999(8) 0.2148(7) 0.292(6) Uani 0.66 d P
Cl1B Cl -0.0685(13) 1.3106(16) 0.3212(17) 0.144(10) Uani 0.17 d P
Cl1C Cl -0.0261(17) 1.3505(23) 0.3724(13) 0.184(15) Uani 0.17 d P
Cl2 Cl 0.3170(3) 1.4844(3) 0.0404(2) 0.141(2) Uani 1 d .
Cl3A Cl 0.5501(3) 0.5164(2) 0.4300(2) 0.1210(15) Uani 0.90 d P
Cl3B Cl 0.6091(27) 0.6078(39) 0.3263(23) 0.190(27) Uani 0.10 d P
Cl4 Cl 0.1433(2) 0.5224(2) 0.1765(2) 0.0957(11) Uani 1 d .
Cl5 Cl 0.5596(4) 0.3875(4) 0.2250(4) 0.149(2) Uani 1 d .
Cl6 Cl 0.9330(3) 0.6197(3) 0.2946(3) 0.1166(14) Uani 1 d .
Cl7 Cl 0.7355(3) 0.0422(3) 0.4302(2) 0.1141(13) Uani 1 d .
Cl8 Cl -0.2407(3) 0.9910(3) 0.0690(2) 0.1061(13) Uani 1 d .
N1 N 0.1912(6) 1.1861(5) 0.3806(4) 0.067(3) Uani 1 d .
N2 N 0.2701(6) 1.3186(6) 0.3804(6) 0.077(3) Uani 1 d .
N3 N 0.3420(6) 1.2016(6) 0.3211(6) 0.068(3) Uani 1 d .
N4 N 0.2684(5) 0.7608(5) 0.1267(4) 0.059(2) Uani 1 d .
N5 N 0.3943(7) 0.6553(6) 0.1133(5) 0.071(3) Uani 1 d .
N6 N 0.4233(6) 0.7878(5) 0.1660(5) 0.066(3) Uani 1 d .
N7 N 0.2297(6) 1.2178(5) 0.0710(5) 0.067(3) Uani 1 d .
N8 N 0.0777(6) 1.1841(5) 0.1320(5) 0.065(3) Uani 1 d .
N9 N 0.0980(8) 1.3282(6) 0.0426(5) 0.082(3) Uani 1 d .
N10 N 0.3477(6) 0.7390(5) 0.4362(5) 0.071(3) Uani 1 d .
N11 N 0.2735(6) 0.6021(6) 0.4766(5) 0.072(3) Uani 1 d .
N12 N 0.1906(6) 0.7300(6) 0.3896(4) 0.067(3) Uani 1 d .
O1 O 0.2066(4) 1.2212(4) 0.2240(3) 0.062(2) Uani 1 d .
O2 O 0.3127(4) 0.7286(4) 0.2835(3) 0.061(2) Uani 1 d .
O3 O 0.1294(5) 1.3350(4) 0.2911(4) 0.075(2) Uani 1 d .
O4 O 0.0674(4) 1.3279(4) 0.1915(5) 0.081(2) Uani 1 d .
O5 O 0.2895(4) 1.3578(4) 0.2271(4) 0.073(2) Uani 1 d .
O6 O 0.2293(5) 1.3614(4) 0.1234(4) 0.079(2) Uani 1 d .
O7 O 0.4460(4) 0.6260(4) 0.2591(4) 0.077(2) Uani 1 d .
O8 O 0.4050(5) 0.6030(4) 0.3714(4) 0.073(2) Uani 1 d .
O9 O 0.2755(4) 0.6029(4) 0.2205(4) 0.066(2) Uani 1 d .
O10 O 0.2354(4) 0.5882(4) 0.3345(4) 0.069(2) Uani 1 d .
O11 O 0.1669(4) 1.0287(5) 0.2451(4) 0.091(3) Uani 1 d .
O12 O 0.1940(5) 0.9025(5) 0.2678(4) 0.086(3) Uani 1 d .
O13 O 0.0480(4) 1.0166(5) 0.3531(5) 0.084(2) Uani 1 d .
O14 O 0.0703(5) 0.8857(5) 0.1712(4) 0.081(2) Uani 1 d .
O15 O 0.3226(5) 1.0496(5) 0.2470(4) 0.081(2) Uani 1 d .
O16 O 0.3486(4) 0.9254(5) 0.2542(4) 0.082(2) Uani 1 d .
O17 O 0.4359(5) 1.0847(5) 0.1344(5) 0.083(2) Uani 1 d .
O18 O 0.4767(5) 0.9224(5) 0.3535(5) 0.086(2) Uani 1 d .
C1 C 0.0687(9) 1.3464(7) 0.2506(8) 0.079(4) Uani 1 d .
C2 C 0.2788(7) 1.3838(6) 0.1622(7) 0.060(3) Uani 1 d .
C3 C 0.4575(8) 0.5980(7) 0.3243(8) 0.069(4) Uani 1 d .
C4 C 0.2308(7) 0.5759(6) 0.2722(7) 0.062(3) Uani 1 d .
C5 C 0.1456(7) 0.9606(9) 0.2584(6) 0.067(3) Uani 1 d .
C6 C 0.0569(7) 0.9529(6) 0.2621(6) 0.065(3) Uani 1 d .
C7 C 0.0190(7) 0.9125(6) 0.2159(7) 0.073(4) Uani 1 d .
C8 C -0.0634(9) 0.9049(8) 0.2191(7) 0.094(4) Uani 1 d .
H8A H -0.0884(9) 0.8782(8) 0.1898(7) 0.113 Uiso 1 calc R
C9 C -0.1090(8) 0.9380(9) 0.2673(9) 0.116(5) Uani 1 d .
H9A H -0.1651(8) 0.9339(9) 0.2681(9) 0.139 Uiso 1 calc R
C10 C -0.0765(8) 0.9758(7) 0.3129(7) 0.095(4) Uani 1 d .
H10A H -0.1084(8) 0.9962(7) 0.3452(7) 0.113 Uiso 1 calc R
C11 C 0.0075(8) 0.9822(7) 0.3086(7) 0.073(3) Uani 1 d .
C12 C 0.0050(7) 1.0639(8) 0.3939(6) 0.087(4) Uani 1 d .
H12A H -0.0251(7) 1.0326(8) 0.4317(6) 0.104 Uiso 1 calc R
H12B H -0.0329(7) 1.1005(8) 0.3644(6) 0.104 Uiso 1 calc R
C13 C 0.0684(7) 1.1054(7) 0.4239(5) 0.076(3) Uani 1 d .
H13A H 0.1089(7) 1.0684(7) 0.4496(5) 0.091 Uiso 1 calc R
H13B H 0.0430(7) 1.1340(7) 0.4565(5) 0.091 Uiso 1 calc R
C14 C 0.1092(7) 1.1604(6) 0.3641(6) 0.072(3) Uani 1 d .
H14A H 0.1158(7) 1.1358(6) 0.3242(6) 0.086 Uiso 1 calc R
H14B H 0.0728(7) 1.2058(6) 0.3494(6) 0.086 Uiso 1 calc R
C15 C 0.1803(7) 1.2253(8) 0.4412(6) 0.086(4) Uani 1 d .
H15A H 0.1271(7) 1.2525(8) 0.4380(6) 0.104 Uiso 1 calc R
H15B H 0.1825(7) 1.1869(8) 0.4852(6) 0.104 Uiso 1 calc R
C16 C 0.2519(8) 1.1207(7) 0.3952(6) 0.083(4) Uani 1 d .
H16A H 0.2508(8) 1.0974(7) 0.4452(6) 0.099 Uiso 1 calc R
H16B H 0.2368(8) 1.0825(7) 0.3697(6) 0.099 Uiso 1 calc R
C17 C 0.2427(9) 1.2794(8) 0.4418(7) 0.089(4) Uani 1 d .
C18 C 0.2691(11) 1.2941(9) 0.5057(8) 0.141(7) Uani 1 d .
H18A H 0.2490(11) 1.2689(9) 0.5491(8) 0.169 Uiso 1 calc R
C19 C 0.3265(11) 1.3479(11) 0.5005(8) 0.133(6) Uani 1 d .
H19A H 0.3462(11) 1.3579(11) 0.5421(8) 0.160 Uiso 1 calc R
C20 C 0.3560(9) 1.3872(8) 0.4386(9) 0.107(5) Uani 1 d .
H20A H 0.3957(9) 1.4224(8) 0.4371(9) 0.129 Uiso 1 calc R
C21 C 0.3246(8) 1.3726(8) 0.3788(7) 0.100(4) Uani 1 d .
H21A H 0.3411(8) 1.4007(8) 0.3352(7) 0.119 Uiso 1 calc R
C22 C 0.3346(8) 1.1411(8) 0.3756(7) 0.069(3) Uani 1 d .
C23 C 0.4019(10) 1.0961(8) 0.4058(6) 0.085(4) Uani 1 d .
H23A H 0.3951(10) 1.0539(8) 0.4426(6) 0.102 Uiso 1 calc R
C24 C 0.4785(9) 1.1136(8) 0.3817(8) 0.088(4) Uani 1 d .
H24A H 0.5238(9) 1.0843(8) 0.4031(8) 0.105 Uiso 1 calc R
C25 C 0.4882(9) 1.1741(9) 0.3263(9) 0.096(4) Uani 1 d .
H25A H 0.5394(9) 1.1860(9) 0.3079(9) 0.116 Uiso 1 calc R
C26 C 0.4181(11) 1.2173(7) 0.2982(6) 0.080(4) Uani 1 d .
H26A H 0.4242(11) 1.2597(7) 0.2613(6) 0.096 Uiso 1 calc R
C27 C 0.0440(7) 0.8314(7) 0.1321(6) 0.077(4) Uani 1 d .
H27A H 0.0026(7) 0.8552(7) 0.0977(6) 0.093 Uiso 1 calc R
H27B H 0.0221(7) 0.7874(7) 0.1636(6) 0.093 Uiso 1 calc R
C28 C 0.1200(7) 0.8078(7) 0.0959(6) 0.079(4) Uani 1 d .
H28A H 0.1436(7) 0.8532(7) 0.0683(6) 0.094 Uiso 1 calc R
H28B H 0.1060(7) 0.7756(7) 0.0639(6) 0.094 Uiso 1 calc R
C29 C 0.1832(7) 0.7632(7) 0.1504(6) 0.076(3) Uani 1 d .
H29A H 0.1804(7) 0.7859(7) 0.1916(6) 0.091 Uiso 1 calc R
H29B H 0.1673(7) 0.7106(7) 0.1652(6) 0.091 Uiso 1 calc R
C30 C 0.2727(8) 0.7234(7) 0.0649(6) 0.086(4) Uani 1 d .
H30A H 0.2568(8) 0.7612(7) 0.0226(6) 0.103 Uiso 1 calc R
H30B H 0.2343(8) 0.6833(7) 0.0717(6) 0.103 Uiso 1 calc R
C31 C 0.2967(7) 0.8405(6) 0.1103(6) 0.081(4) Uani 1 d .
H31A H 0.2811(7) 0.8647(6) 0.0621(6) 0.097 Uiso 1 calc R
H31B H 0.2689(7) 0.8696(6) 0.1413(6) 0.097 Uiso 1 calc R
C32 C 0.3574(8) 0.6885(7) 0.0547(6) 0.069(3) Uani 1 d .
C33 C 0.3895(10) 0.6822(8) -0.0126(6) 0.094(4) Uani 1 d .
H33A H 0.3626(10) 0.7063(8) -0.0541(6) 0.112 Uiso 1 calc R
C34 C 0.4626(11) 0.6389(10) -0.0140(10) 0.116(5) Uani 1 d .
H34A H 0.4847(11) 0.6328(10) -0.0570(10) 0.140 Uiso 1 calc R
C35 C 0.5009(10) 0.6061(9) 0.0459(9) 0.115(5) Uani 1 d .
H35A H 0.5503(10) 0.5779(9) 0.0455(9) 0.139 Uiso 1 calc R
C36 C 0.4657(10) 0.6150(7) 0.1082(8) 0.090(4) Uani 1 d .
H36A H 0.4927(10) 0.5916(7) 0.1499(8) 0.108 Uiso 1 calc R
C37 C 0.3849(8) 0.8445(8) 0.1178(7) 0.073(3) Uani 1 d .
C38 C 0.4266(9) 0.9065(8) 0.0836(6) 0.086(4) Uani 1 d .
H38A H 0.3998(9) 0.9458(8) 0.0510(6) 0.103 Uiso 1 calc R
C39 C 0.5081(9) 0.9102(8) 0.0976(7) 0.083(4) Uani 1 d .
H39A H 0.5362(9) 0.9519(8) 0.0740(7) 0.099 Uiso 1 calc R
C40 C 0.5480(9) 0.8522(10) 0.1464(8) 0.100(5) Uani 1 d .
H40A H 0.6026(9) 0.8538(10) 0.1572(8) 0.120 Uiso 1 calc R
C41 C 0.5025(9) 0.7914(8) 0.1784(6) 0.085(4) Uani 1 d .
H41A H 0.5285(9) 0.7508(8) 0.2103(6) 0.102 Uiso 1 calc R
C42 C 0.3710(7) 0.9922(8) 0.2475(6) 0.064(3) Uani 1 d .
C43 C 0.4612(7) 1.0049(7) 0.2424(8) 0.066(3) Uani 1 d .
C44 C 0.5136(8) 0.9679(8) 0.2952(8) 0.079(4) Uani 1 d .
C45 C 0.5961(8) 0.9793(8) 0.2900(8) 0.092(4) Uani 1 d .
H45A H 0.6317(8) 0.9536(8) 0.3254(8) 0.110 Uiso 1 calc R
C46 C 0.6250(8) 1.0292(9) 0.2315(8) 0.091(4) Uani 1 d .
H46A H 0.6803(8) 1.0374(9) 0.2280(8) 0.109 Uiso 1 calc R
C47 C 0.5739(8) 1.0663(8) 0.1790(8) 0.092(4) Uani 1 d .
H47A H 0.5940(8) 1.0999(8) 0.1398(8) 0.110 Uiso 1 calc R
C48 C 0.4930(9) 1.0541(7) 0.1843(7) 0.072(3) Uani 1 d .
C49 C 0.4535(7) 1.1481(8) 0.0802(7) 0.092(4) Uani 1 d .
H49A H 0.4929(7) 1.1322(8) 0.0477(7) 0.110 Uiso 1 calc R
H49B H 0.4764(7) 1.1875(8) 0.1002(7) 0.110 Uiso 1 calc R
C50 C 0.3758(7) 1.1795(7) 0.0416(6) 0.073(3) Uani 1 d .
H50A H 0.3514(7) 1.1387(7) 0.0246(6) 0.088 Uiso 1 calc R
H50B H 0.3879(7) 1.2196(7) 0.0010(6) 0.088 Uiso 1 calc R
C51 C 0.3160(7) 1.2120(7) 0.0894(6) 0.078(4) Uani 1 d .
H51A H 0.3223(7) 1.1804(7) 0.1367(6) 0.093 Uiso 1 calc R
H51B H 0.3317(7) 1.2631(7) 0.0912(6) 0.093 Uiso 1 calc R
C52 C 0.1980(8) 1.1391(7) 0.0766(6) 0.091(4) Uani 1 d .
H52A H 0.2076(8) 1.1232(7) 0.0323(6) 0.110 Uiso 1 calc R
H52B H 0.2282(8) 1.1026(7) 0.1131(6) 0.110 Uiso 1 calc R
C53 C 0.2182(8) 1.2662(9) -0.0014(7) 0.109(5) Uani 1 d .
H53A H 0.2261(8) 1.2337(9) -0.0354(7) 0.131 Uiso 1 calc R
H53B H 0.2594(8) 1.3037(9) -0.0101(7) 0.131 Uiso 1 calc R
C54 C 0.1088(7) 1.1364(7) 0.0937(6) 0.066(3) Uani 1 d .
C55 C 0.0595(10) 1.0841(7) 0.0742(7) 0.096(4) Uani 1 d .
H55A H 0.0813(10) 1.0517(7) 0.0461(7) 0.115 Uiso 1 calc R
C56 C -0.0175(10) 1.0786(9) 0.0943(8) 0.102(5) Uani 1 d .
H56A H -0.0493(10) 1.0433(9) 0.0800(8) 0.122 Uiso 1 calc R
C57 C -0.0489(7) 1.1247(9) 0.1353(8) 0.096(4) Uani 1 d .
H57A H -0.1024(7) 1.1208(9) 0.1511(8) 0.115 Uiso 1 calc R
C58 C 0.0004(9) 1.1795(7) 0.1544(7) 0.089(4) Uani 1 d .
H58A H -0.0209(9) 1.2122(7) 0.1825(7) 0.107 Uiso 1 calc R
C59 C 0.1347(9) 1.3082(8) -0.0129(7) 0.080(4) Uani 1 d .
C60 C 0.0986(11) 1.3275(10) -0.0791(7) 0.117(5) Uani 1 d .
H60A H 0.1234(11) 1.3114(10) -0.1172(7) 0.141 Uiso 1 calc R
C61 C 0.0277(11) 1.3696(10) -0.0877(9) 0.131(6) Uani 1 d .
H61A H 0.0035(11) 1.3845(10) -0.1321(9) 0.157 Uiso 1 calc R
C62 C -0.0086(11) 1.3904(10) -0.0299(10) 0.147(7) Uani 1 d .
H62A H -0.0572(11) 1.4205(10) -0.0351(10) 0.177 Uiso 1 calc R
C63 C 0.0265(9) 1.3669(9) 0.0351(9) 0.115(5) Uani 1 d .
H63A H -0.0002(9) 1.3783(9) 0.0745(9) 0.138 Uiso 1 calc R
C64 C 0.5254(7) 0.8700(8) 0.4041(7) 0.086(4) Uani 1 d .
H64A H 0.5559(7) 0.8974(8) 0.4323(7) 0.103 Uiso 1 calc R
H64B H 0.5635(7) 0.8398(8) 0.3810(7) 0.103 Uiso 1 calc R
C65 C 0.4680(7) 0.8197(7) 0.4492(6) 0.088(4) Uani 1 d .
H65A H 0.4284(7) 0.8511(7) 0.4697(6) 0.106 Uiso 1 calc R
H65B H 0.4977(7) 0.7854(7) 0.4875(6) 0.106 Uiso 1 calc R
C66 C 0.4232(7) 0.7716(6) 0.4050(6) 0.077(4) Uani 1 d .
H66A H 0.4104(7) 0.8041(6) 0.3590(6) 0.093 Uiso 1 calc R
H66B H 0.4604(7) 0.7297(6) 0.3975(6) 0.093 Uiso 1 calc R
C67 C 0.3637(8) 0.6889(7) 0.5080(6) 0.089(4) Uani 1 d .
H67A H 0.3654(8) 0.7210(7) 0.5425(6) 0.107 Uiso 1 calc R
H67B H 0.4165(8) 0.6614(7) 0.5080(6) 0.107 Uiso 1 calc R
C68 C 0.2851(8) 0.8021(7) 0.4373(7) 0.086(4) Uani 1 d .
H68A H 0.2869(8) 0.8158(7) 0.4830(7) 0.103 Uiso 1 calc R
H68B H 0.2992(8) 0.8467(7) 0.4019(7) 0.103 Uiso 1 calc R
C69 C 0.2988(8) 0.6314(8) 0.5294(8) 0.087(4) Uani 1 d .
C70 C 0.2782(10) 0.6032(9) 0.5991(8) 0.119(5) Uani 1 d .
H70A H 0.2986(10) 0.6237(9) 0.6352(8) 0.143 Uiso 1 calc R
C71 C 0.2261(9) 0.5433(11) 0.6138(9) 0.130(6) Uani 1 d .
H71A H 0.2086(9) 0.5248(11) 0.6598(9) 0.156 Uiso 1 calc R
C72 C 0.2001(10) 0.5111(10) 0.5584(10) 0.136(7) Uani 1 d .
H72A H 0.1677(10) 0.4692(10) 0.5668(10) 0.163 Uiso 1 calc R
C73 C 0.2244(9) 0.5438(9) 0.4923(8) 0.105(5) Uani 1 d .
H73A H 0.2056(9) 0.5243(9) 0.4551(8) 0.126 Uiso 1 calc R
C74 C 0.2019(8) 0.7847(7) 0.4243(6) 0.071(3) Uani 1 d .
C75 C 0.1351(11) 0.8265(7) 0.4442(6) 0.091(4) Uani 1 d .
H75A H 0.1430(11) 0.8629(7) 0.4710(6) 0.109 Uiso 1 calc R
C76 C 0.0562(10) 0.8149(10) 0.4249(8) 0.113(5) Uani 1 d .
H76A H 0.0113(10) 0.8435(10) 0.4374(8) 0.136 Uiso 1 calc R
C77 C 0.0477(9) 0.7587(9) 0.3864(8) 0.104(5) Uani 1 d .
H77A H -0.0032(9) 0.7492(9) 0.3711(8) 0.125 Uiso 1 calc R
C78 C 0.1150(9) 0.7185(8) 0.3718(7) 0.090(4) Uani 1 d .
H78A H 0.1084(9) 0.6797(8) 0.3475(7) 0.108 Uiso 1 calc R
C79 C -0.0097(8) 1.3869(8) 0.2739(7) 0.102(5) Uani 1 d .
C80 C 0.3331(7) 1.4484(7) 0.1287(6) 0.086(4) Uani 1 d .
H80A H 0.3895(7) 1.4293(7) 0.1356(6) 0.103 Uiso 1 calc R
H80B H 0.3244(7) 1.4901(7) 0.1534(6) 0.103 Uiso 1 calc R
C81 C 0.5366(8) 0.5527(7) 0.3407(6) 0.089(4) Uani 1 d .
C82 C 0.1639(7) 0.5210(7) 0.2669(5) 0.077(4) Uani 1 d .
O19 O 0.5751(13) 0.4515(11) 0.1826(15) 0.368(15) Uani 1 d .
O20 O 0.5376(9) 0.3324(8) 0.1924(6) 0.207(6) Uani 1 d .
O21 O 0.6209(15) 0.3716(16) 0.2594(14) 0.434(21) Uani 1 d .
O22 O 0.4981(15) 0.4039(16) 0.2707(15) 0.446(24) Uani 1 d .
O23 O 0.8955(8) 0.6481(7) 0.3495(7) 0.182(5) Uani 1 d .
O24 O 0.9813(9) 0.6688(7) 0.2540(6) 0.221(7) Uani 1 d .
O25 O 0.8881(10) 0.5808(11) 0.2599(7) 0.280(10) Uani 1 d .
O26 O 0.9795(11) 0.5627(10) 0.3348(9) 0.246(8) Uani 1 d .
O27 O 0.7383(11) 0.0815(11) 0.3654(9) 0.335(13) Uani 1 d .
O28 O 0.8025(8) 0.0425(8) 0.4693(8) 0.219(7) Uani 1 d .
O29 O 0.6669(9) 0.0592(11) 0.4610(9) 0.274(10) Uani 1 d .
O30 O 0.7330(10) -0.0364(10) 0.4243(7) 0.233(7) Uani 1 d .
O31 O -0.3097(7) 0.9798(9) 0.0374(7) 0.224(7) Uani 1 d .
O32 O -0.1836(9) 1.0000(12) 0.0231(10) 0.305(12) Uani 1 d .
O33 O -0.2383(9) 1.0527(10) 0.0987(10) 0.279(10) Uani 1 d .
O34 O -0.2407(14) 0.9369(12) 0.1188(11) 0.402(18) Uani 1 d .
O35 O 0.6435(12) 0.7232(11) 0.3196(9) 0.095(6) Uani 0.50 d P
C83 C 0.6929(16) 0.7479(15) 0.2881(12) 0.065(8) Uani 0.50 d P
C84 C -0.2487(14) 0.7828(15) 0.2499(17) 0.132(13) Uani 0.50 d P
O36 O 0.3161(12) 1.3669(14) -0.1485(11) 0.133(8) Uani 0.50 d P
O37 O 0.7367(20) 0.5431(23) 0.1528(12) 0.257(20) Uani 0.50 d P
O38 O 0.0528(21) 1.4049(20) 0.4599(18) 0.278(15) Uiso 0.50 d P
O39 O 0.7535(18) 0.2189(17) 0.2334(15) 0.233(12) Uiso 0.50 d P
C85 C -0.1916(21) 1.3095(21) 0.0993(19) 0.165(13) Uiso 0.50 d P
C86 C -0.2152(23) 1.2602(23) 0.1554(21) 0.059(12) Uiso 0.25 d P
C87 C 0.8568(36) 0.2331(35) 0.3119(31) 0.131(21) Uiso 0.25 d P
O40 O 0.0000 1.5000 0.5000 0.327(27) Uiso 0.50 d SP

loop_
_atom_type_symbol
_atom_type_description
_atom_type_scat_dispersion_real
_atom_type_scat_dispersion_imag
_atom_type_scat_source
C C 0.0033 0.0016 'International Tables Vol C Tables 4.2.6.8 and 6.1.1.4'
H H 0.0000 0.0000 'International Tables Vol C Tables 4.2.6.8 and 6.1.1.4'
N N 0.0061 0.0033 'International Tables Vol C Tables 4.2.6.8 and 6.1.1.4'
O O 0.0106 0.0060 'International Tables Vol C Tables 4.2.6.8 and 6.1.1.4'
Cl Cl 0.1484 0.1585 'International Tables Vol C Tables 4.2.6.8 and 6.1.1.4'
Fe Fe 0.3463 0.8444 'International Tables Vol C Tables 4.2.6.8 and 6.1.1.4'

loop_
_geom_angle_atom_site_label_1
_geom_angle_atom_site_label_2
_geom_angle_atom_site_label_3
_geom_angle
_geom_angle_site_symmetry_1
_geom_angle_site_symmetry_3
O1 Fe1 O5 98.7(3) . .
O1 Fe1 O3 97.4(3) . .
O5 Fe1 O3 92.2(3) . .
O1 Fe1 N3 96.1(3) . .
O5 Fe1 N3 96.2(4) . .
O3 Fe1 N3 162.8(4) . .
O1 Fe1 N1 96.4(3) . .
O5 Fe1 N1 164.6(3) . .
O3 Fe1 N1 89.2(3) . .
N3 Fe1 N1 78.8(4) . .
O1 Fe1 N2 173.5(4) . .
O5 Fe1 N2 87.2(4) . .
O3 Fe1 N2 85.0(3) . .
N3 Fe1 N2 80.4(3) . .
N1 Fe1 N2 77.6(4) . .
O1 Fe2 O4 97.6(3) . .
O1 Fe2 O6 96.6(3) . .
O4 Fe2 O6 95.1(3) . .
O1 Fe2 N8 98.5(3) . .
O4 Fe2 N8 93.2(4) . .
O6 Fe2 N8 161.7(3) . .
O1 Fe2 N7 96.6(3) . .
O4 Fe2 N7 165.0(3) . .
O6 Fe2 N7 88.0(3) . .
N8 Fe2 N7 80.1(4) . .
O1 Fe2 N9 175.4(4) . .
O4 Fe2 N9 86.8(4) . .
O6 Fe2 N9 84.0(3) . .
N8 Fe2 N9 80.2(3) . .
N7 Fe2 N9 78.9(4) . .
O2 Fe3 O7 97.3(3) . .
O2 Fe3 O9 96.4(3) . .
O7 Fe3 O9 94.4(3) . .
O2 Fe3 N6 96.4(3) . .
O7 Fe3 N6 94.2(4) . .
O9 Fe3 N6 163.5(3) . .
O2 Fe3 N5 175.8(4) . .
O7 Fe3 N5 86.4(4) . .
O9 Fe3 N5 85.2(3) . .
N6 Fe3 N5 81.4(3) . .
O2 Fe3 N4 98.8(3) . .
O7 Fe3 N4 163.0(3) . .
O9 Fe3 N4 89.1(3) . .
N6 Fe3 N4 78.7(4) . .
N5 Fe3 N4 77.3(4) . .
O2 Fe4 O10 97.4(3) . .
O2 Fe4 O8 96.5(3) . .
O10 Fe4 O8 92.4(3) . .
O2 Fe4 N12 94.3(3) . .
O10 Fe4 N12 93.5(4) . .
O8 Fe4 N12 166.9(3) . .
O2 Fe4 N11 174.4(3) . .
O10 Fe4 N11 86.4(3) . .
O8 Fe4 N11 87.5(3) . .
N12 Fe4 N11 81.2(3) . .
O2 Fe4 N10 99.2(3) . .
O10 Fe4 N10 162.5(3) . .
O8 Fe4 N10 91.2(3) . .
N12 Fe4 N10 79.7(4) . .
N11 Fe4 N10 76.7(4) . .
C79 Cl1A Cl1B 50.1(8) . .
Cl1C Cl1B C79 69.0(17) . .
Cl1C Cl1B C87 145.9(30) . 1_465
C79 Cl1B C87 144.9(27) . 1_465
Cl1C Cl1B Cl1A 107.5(21) . .
C79 Cl1B Cl1A 46.5(8) . .
C87 Cl1B Cl1A 102.2(23) 1_465 .
Cl1B Cl1C C79 62.0(13) . .
O21 Cl5 O19 102.7(17) . .
O21 Cl5 O20 114.7(15) . .
O19 Cl5 O20 114.2(14) . .
O21 Cl5 O22 107.0(17) . .
O19 Cl5 O22 107.4(17) . .
O20 Cl5 O22 110.3(10) . .
O25 Cl6 O24 115.0(8) . .
O25 Cl6 O26 101.5(12) . .
O24 Cl6 O26 109.0(11) . .
O25 Cl6 O23 117.2(10) . .
O24 Cl6 O23 114.0(8) . .
O26 Cl6 O23 97.4(9) . .
O27 Cl7 O29 110.8(13) . .
O27 Cl7 O28 115.5(10) . .
O29 Cl7 O28 114.1(10) . .
O27 Cl7 O30 105.0(12) . .
O29 Cl7 O30 106.5(11) . .
O28 Cl7 O30 104.0(9) . .
O34 Cl8 O32 122.9(17) . .
O34 Cl8 O31 99.2(11) . .
O32 Cl8 O31 108.9(10) . .
O34 Cl8 O33 104.2(14) . .
O32 Cl8 O33 104.0(10) . .
O31 Cl8 O33 118.8(11) . .
C16 N1 C15 112.6(9) . .
C16 N1 C14 110.9(9) . .
C15 N1 C14 107.9(9) . .
C16 N1 Fe1 107.5(7) . .
C15 N1 Fe1 107.8(7) . .
C14 N1 Fe1 110.1(6) . .
C17 N2 C21 120.5(11) . .
C17 N2 Fe1 112.6(8) . .
C21 N2 Fe1 125.9(9) . .
C22 N3 C26 117.0(11) . .
C22 N3 Fe1 116.0(9) . .
C26 N3 Fe1 126.4(10) . .
C29 N4 C31 109.0(9) . .
C29 N4 C30 107.8(8) . .
C31 N4 C30 113.2(9) . .
C29 N4 Fe3 112.5(6) . .
C31 N4 Fe3 106.8(6) . .
C30 N4 Fe3 107.6(7) . .
C32 N5 C36 117.4(11) . .
C32 N5 Fe3 116.4(9) . .
C36 N5 Fe3 124.5(9) . .
C41 N6 C37 119.3(11) . .
C41 N6 Fe3 125.4(10) . .
C37 N6 Fe3 115.1(9) . .
C51 N7 C53 109.1(9) . .
C51 N7 C52 111.0(9) . .
C53 N7 C52 111.5(9) . .
C51 N7 Fe2 111.2(7) . .
C53 N7 Fe2 108.4(7) . .
C52 N7 Fe2 105.7(6) . .
C54 N8 C58 120.2(10) . .
C54 N8 Fe2 114.8(8) . .
C58 N8 Fe2 124.8(9) . .
C63 N9 C59 120.1(12) . .
C63 N9 Fe2 125.3(11) . .
C59 N9 Fe2 113.5(10) . .
C66 N10 C68 109.4(9) . .
C66 N10 C67 110.8(9) . .
C68 N10 C67 112.7(9) . .
C66 N10 Fe4 110.0(6) . .
C68 N10 Fe4 105.6(6) . .
C67 N10 Fe4 108.2(6) . .
C69 N11 C73 117.8(11) . .
C69 N11 Fe4 116.7(9) . .
C73 N11 Fe4 124.5(9) . .
C74 N12 C78 119.0(11) . .
C74 N12 Fe4 115.1(9) . .
C78 N12 Fe4 125.8(9) . .
Fe1 O1 Fe2 121.1(4) . .
Fe4 O2 Fe3 122.5(4) . .
C1 O3 Fe1 131.2(8) . .
C1 O4 Fe2 128.6(9) . .
C2 O5 Fe1 127.7(7) . .
C2 O6 Fe2 130.4(7) . .
C3 O7 Fe3 130.0(8) . .
C3 O8 Fe4 131.4(8) . .
C4 O9 Fe3 128.8(7) . .
C4 O10 Fe4 128.7(7) . .
C11 O13 C12 120.9(10) . .
C7 O14 C27 120.1(9) . .
C48 O17 C49 119.9(10) . .
C44 O18 C64 119.6(10) . .
O3 C1 O4 124.4(13) . .
O3 C1 C79 118.3(12) . .
O4 C1 C79 117.3(13) . .
O6 C2 O5 126.3(10) . .
O6 C2 C80 118.5(11) . .
O5 C2 C80 115.1(10) . .
O8 C3 O7 123.8(13) . .
O8 C3 C81 122.0(13) . .
O7 C3 C81 114.1(11) . .
O9 C4 O10 126.0(10) . .
O9 C4 C82 122.5(10) . .
O10 C4 C82 111.5(10) . .
O12 C5 O11 124.3(10) . .
O12 C5 C6 120.9(12) . .
O11 C5 C6 114.8(12) . .
C11 C6 C7 117.1(11) . .
C11 C6 C5 123.1(11) . .
C7 C6 C5 119.7(11) . .
O14 C7 C8 125.4(13) . .
O14 C7 C6 114.5(10) . .
C8 C7 C6 120.2(13) . .
C7 C8 C9 118.5(13) . .
C10 C9 C8 124.0(13) . .
C9 C10 C11 116.0(13) . .
O13 C11 C6 114.0(11) . .
O13 C11 C10 121.8(12) . .
C6 C11 C10 124.1(12) . .
O13 C12 C13 106.4(9) . .
C12 C13 C14 109.7(9) . .
N1 C14 C13 116.3(9) . .
C17 C15 N1 111.6(10) . .
C22 C16 N1 114.0(10) . .
N2 C17 C18 120.6(13) . .
N2 C17 C15 118.8(11) . .
C18 C17 C15 120.5(14) . .
C19 C18 C17 116.0(14) . .
C20 C19 C18 124.1(14) . .
C19 C20 C21 116.5(13) . .
N2 C21 C20 122.1(12) . .
N3 C22 C23 121.5(12) . .
N3 C22 C16 116.1(12) . .
C23 C22 C16 122.0(14) . .
C24 C23 C22 120.2(13) . .
C25 C24 C23 119.8(13) . .
C24 C25 C26 117.3(13) . .
N3 C26 C25 124.1(12) . .
O14 C27 C28 104.4(9) . .
C27 C28 C29 111.1(9) . .
N4 C29 C28 116.7(9) . .
N4 C30 C32 112.2(9) . .
C37 C31 N4 114.2(10) . .
N5 C32 C33 122.0(13) . .
N5 C32 C30 114.1(11) . .
C33 C32 C30 123.3(12) . .
C34 C33 C32 117.7(13) . .
C35 C34 C33 120.2(15) . .
C34 C35 C36 118.3(16) . .
N5 C36 C35 124.5(14) . .
N6 C37 C38 120.1(12) . .
N6 C37 C31 116.8(12) . .
C38 C37 C31 122.8(13) . .
C37 C38 C39 120.2(12) . .
C40 C39 C38 120.1(12) . .
C39 C40 C41 116.6(13) . .
N6 C41 C40 123.7(12) . .
O16 C42 O15 123.3(11) . .
O16 C42 C43 118.8(12) . .
O15 C42 C43 117.8(12) . .
C44 C43 C48 118.4(12) . .
C44 C43 C42 120.7(12) . .
C48 C43 C42 120.9(12) . .
C43 C44 C45 120.4(14) . .
C43 C44 O18 115.1(12) . .
C45 C44 O18 124.4(14) . .
C46 C45 C44 119.2(13) . .
C47 C46 C45 121.0(13) . .
C46 C47 C48 119.3(14) . .
O17 C48 C47 125.4(14) . .
O17 C48 C43 112.9(12) . .
C47 C48 C43 121.6(12) . .
O17 C49 C50 108.5(9) . .
C49 C50 C51 111.1(10) . .
N7 C51 C50 117.8(10) . .
C54 C52 N7 113.2(10) . .
N7 C53 C59 113.3(10) . .
N8 C54 C55 119.3(11) . .
N8 C54 C52 117.5(10) . .
C55 C54 C52 123.1(12) . .
C56 C55 C54 122.4(13) . .
C55 C56 C57 118.9(14) . .
C56 C57 C58 119.2(12) . .
N8 C58 C57 120.0(12) . .
N9 C59 C60 120.7(14) . .
N9 C59 C53 117.6(12) . .
C60 C59 C53 121.7(15) . .
C61 C60 C59 119.5(16) . .
C60 C61 C62 118.7(16) . .
C63 C62 C61 120.2(17) . .
N9 C63 C62 120.6(15) . .
O18 C64 C65 105.9(10) . .
C64 C65 C66 110.6(9) . .
N10 C66 C65 115.6(9) . .
N10 C67 C69 111.9(9) . .
C74 C68 N10 115.3(10) . .
N11 C69 C70 123.0(13) . .
N11 C69 C67 113.7(12) . .
C70 C69 C67 122.4(13) . .
C69 C70 C71 117.9(14) . .
C70 C71 C72 119.4(14) . .
C73 C72 C71 117.0(15) . .
N11 C73 C72 124.8(13) . .
N12 C74 C75 119.5(12) . .
N12 C74 C68 118.7(12) . .
C75 C74 C68 121.7(13) . .
C74 C75 C76 121.2(14) . .
C77 C76 C75 116.9(15) . .
C78 C77 C76 118.2(14) . .
N12 C78 C77 125.0(13) . .
C1 C79 Cl1A 114.2(11) . .
C1 C79 Cl1B 105.3(11) . .
Cl1A C79 Cl1B 83.4(12) . .
C1 C79 Cl1C 109.6(12) . .
Cl1A C79 Cl1C 122.0(13) . .
Cl1B C79 Cl1C 49.0(13) . .
C2 C80 Cl2 114.8(8) . .
C3 C81 Cl3B 110.0(19) . .
C3 C81 Cl3A 112.5(10) . .
Cl3B C81 Cl3A 99.6(17) . .
C4 C82 Cl4 110.1(8) . .
O35 C83 C84 176.0(36) . 1_655
C85 C86 O39 165.3(37) . 1_465

loop_
_geom_bond_atom_site_label_1
_geom_bond_atom_site_label_2
_geom_bond_distance
_geom_bond_site_symmetry_2
Fe1 O1 1.776(6) .
Fe1 O5 2.013(7) .
Fe1 O3 2.028(8) .
Fe1 N3 2.100(10) .
Fe1 N1 2.196(8) .
Fe1 N2 2.215(9) .
Fe2 O1 1.787(6) .
Fe2 O4 2.023(9) .
Fe2 O6 2.036(7) .
Fe2 N8 2.140(8) .
Fe2 N7 2.209(9) .
Fe2 N9 2.220(10) .
Fe3 O2 1.794(6) .
Fe3 O7 2.020(8) .
Fe3 O9 2.054(7) .
Fe3 N6 2.152(9) .
Fe3 N5 2.198(10) .
Fe3 N4 2.216(8) .
Fe4 O2 1.786(6) .
Fe4 O10 2.013(7) .
Fe4 O8 2.051(8) .
Fe4 N12 2.104(10) .
Fe4 N11 2.216(9) .
Fe4 N10 2.226(8) .
Cl1A C79 1.700(14) .
Cl1A Cl1B 2.33(3) .
Cl1B Cl1C 1.54(4) .
Cl1B C79 1.80(3) .
Cl1B C87 1.94(6) 1_465
Cl1C C79 1.90(3) .
Cl2 C80 1.711(11) .
Cl3A C81 1.723(12) .
Cl3B C81 1.58(6) .
Cl4 C82 1.783(10) .
Cl5 O21 1.201(14) .
Cl5 O19 1.29(2) .
Cl5 O20 1.347(12) .
Cl5 O22 1.39(2) .
Cl6 O25 1.326(13) .
Cl6 O24 1.338(10) .
Cl6 O26 1.34(2) .
Cl6 O23 1.396(12) .
Cl7 O27 1.302(13) .
Cl7 O29 1.319(12) .
Cl7 O28 1.346(10) .
Cl7 O30 1.434(15) .
Cl8 O34 1.208(14) .
Cl8 O32 1.280(12) .
Cl8 O31 1.343(10) .
Cl8 O33 1.351(13) .
N1 C16 1.470(13) .
N1 C15 1.495(12) .
N1 C14 1.511(12) .
N2 C17 1.332(13) .
N2 C21 1.351(13) .
N3 C22 1.347(13) .
N3 C26 1.348(14) .
N4 C29 1.471(12) .
N4 C31 1.490(11) .
N4 C30 1.491(12) .
N5 C32 1.300(12) .
N5 C36 1.354(14) .
N6 C41 1.336(13) .
N6 C37 1.350(13) .
N7 C51 1.461(12) .
N7 C53 1.487(13) .
N7 C52 1.510(12) .
N8 C54 1.322(12) .
N8 C58 1.339(13) .
N9 C63 1.320(14) .
N9 C59 1.331(14) .
N10 C66 1.472(12) .
N10 C68 1.480(13) .
N10 C67 1.499(12) .
N11 C69 1.327(13) .
N11 C73 1.336(14) .
N12 C74 1.321(13) .
N12 C78 1.335(13) .
O3 C1 1.258(14) .
O4 C1 1.259(13) .
O5 C2 1.255(12) .
O6 C2 1.254(12) .
O7 C3 1.265(13) .
O8 C3 1.261(12) .
O9 C4 1.262(12) .
O10 C4 1.277(11) .
O11 C5 1.256(13) .
O12 C5 1.249(13) .
O13 C11 1.364(12) .
O13 C12 1.427(13) .
O14 C7 1.343(13) .
O14 C27 1.441(12) .
O15 C42 1.256(12) .
O16 C42 1.248(12) .
O17 C48 1.360(12) .
O17 C49 1.410(13) .
O18 C44 1.396(14) .
O18 C64 1.419(13) .
C1 C79 1.55(2) .
C2 C80 1.528(13) .
C3 C81 1.49(2) .
C4 C82 1.536(14) .
C5 C6 1.473(14) .
C6 C11 1.370(14) .
C6 C7 1.434(14) .
C7 C8 1.371(14) .
C8 C9 1.40(2) .
C9 C10 1.35(2) .
C10 C11 1.394(15) .
C12 C13 1.506(14) .
C13 C14 1.526(12) .
C15 C17 1.454(15) .
C16 C22 1.454(14) .
C17 C18 1.40(2) .
C18 C19 1.38(2) .
C19 C20 1.35(2) .
C20 C21 1.357(15) .
C22 C23 1.385(15) .
C23 C24 1.37(2) .
C24 C25 1.36(2) .
C25 C26 1.40(2) .
C27 C28 1.508(14) .
C28 C29 1.546(13) .
C30 C32 1.520(14) .
C31 C37 1.469(14) .
C32 C33 1.43(2) .
C33 C34 1.39(2) .
C34 C35 1.33(2) .
C35 C36 1.37(2) .
C37 C38 1.377(14) .
C38 C39 1.381(15) .
C39 C40 1.38(2) .
C40 C41 1.385(15) .
C42 C43 1.515(15) .
C43 C44 1.374(15) .
C43 C48 1.387(14) .
C44 C45 1.385(15) .
C45 C46 1.38(2) .
C46 C47 1.36(2) .
C47 C48 1.363(15) .
C49 C50 1.503(14) .
C50 C51 1.516(14) .
C52 C54 1.502(14) .
C53 C59 1.52(2) .
C54 C55 1.388(14) .
C55 C56 1.32(2) .
C56 C57 1.34(2) .
C57 C58 1.42(2) .
C59 C60 1.39(2) .
C60 C61 1.34(2) .
C61 C62 1.37(2) .
C62 C63 1.36(2) .
C64 C65 1.485(14) .
C65 C66 1.558(13) .
C67 C69 1.519(15) .
C68 C74 1.460(14) .
C69 C70 1.38(2) .
C70 C71 1.39(2) .
C71 C72 1.40(2) .
C72 C73 1.35(2) .
C74 C75 1.39(2) .
C75 C76 1.40(2) .
C76 C77 1.39(2) .
C77 C78 1.34(2) .
O35 C83 1.07(2) .
C83 C84 1.31(3) 1_655
C84 C83 1.31(3) 1_455
O36 O37 1.76(4) 2_675
O37 O36 1.76(4) 2_675
O39 C86 1.62(4) 1_645
C85 C86 1.31(4) .
C86 O39 1.62(4) 1_465
C87 Cl1B 1.94(6) 1_645
